data_2016374
loop_
_publ_author_name
'Lennartson, Anders'
'H\%akansson, Mikael'

_publ_section_title
;
 Degradation of silicone grease by Grignard reagents:
 bis(\m-dimethylphenylsilanolato-\k^2^<i>O</i>:<i>O</i>)bis[bromido(diethyl
 ether)magnesium(II)]
;
_journal_coeditor_code DN3070
_journal_issue 1
_journal_name_full 'Acta Crystallographica Section C'
_journal_page_first m8
_journal_page_last m9
_journal_paper_doi 10.1107/S0108270107057903
_journal_volume 64
_journal_year 2008
_chemical_formula_iupac '[Mg2 Br2 (C8 H11 O1 Si1)2 (C4 H10 O1)2]'
_chemical_formula_moiety 'C24 H42 Br2 Mg2 O4 Si2'
_chemical_formula_sum 'C24 H42 Br2 Mg2 O4 Si2'
_chemical_formula_weight 659.18
_chemical_name_systematic
;
bis(\m-dimethylphenylsilanolato-\k^2^O:O)bis[bromido(diethyl
ether)magnesium(II)]
;
_space_group_IT_number 14
_symmetry_cell_setting monoclinic
_symmetry_space_group_name_Hall '-P 2yn'
_symmetry_space_group_name_H-M 'P 1 21/n 1'
_atom_sites_solution_hydrogens geom
_atom_sites_solution_primary direct
_atom_sites_solution_secondary difmap
_audit_creation_method SHELXL-97
_cell_angle_alpha 90.00
_cell_angle_beta 91.77(5)
_cell_angle_gamma 90.00
_cell_formula_units_Z 2
_cell_length_a 10.5525(18)
_cell_length_b 11.4674(17)
_cell_length_c 13.412(2)
_cell_measurement_reflns_used 2891
_cell_measurement_temperature 100(2)
_cell_measurement_theta_max 26.00
_cell_measurement_theta_min 3.00
_cell_volume 1622.2(4)
_computing_cell_refinement 'CrystalClear (Rigaku, 2000)'
_computing_data_collection 'CrystalClear (Rigaku, 2000)'
_computing_data_reduction 'CrystalClear (Rigaku, 2000)'
_computing_molecular_graphics 'ORTEP-3 (Farrugia, 1997) and PLATON (Spek, 2003)'
_computing_publication_material 'SHELXL97 (Sheldrick, 1997)'
_computing_structure_refinement 'SHELXL97 (Sheldrick, 1997)'
_computing_structure_solution 'SIR92 (Altomare <i>et al.</i>,  1993)'
_diffrn_ambient_temperature 100(2)
_diffrn_detector_area_resol_mean 105
_diffrn_measured_fraction_theta_full 0.907
_diffrn_measured_fraction_theta_max 0.907
_diffrn_measurement_device_type 'Rigaku R-AXIS IIC image-plate system'
_diffrn_measurement_method \f
_diffrn_radiation_monochromator graphite
_diffrn_radiation_type MoK\a
_diffrn_radiation_wavelength 0.71073
_diffrn_reflns_av_R_equivalents 0.0398
_diffrn_reflns_av_sigmaI/netI 0.0322
_diffrn_reflns_limit_h_max 11
_diffrn_reflns_limit_h_min -11
_diffrn_reflns_limit_k_max 14
_diffrn_reflns_limit_k_min 0
_diffrn_reflns_limit_l_max 16
_diffrn_reflns_limit_l_min 0
_diffrn_reflns_number 10801
_diffrn_reflns_theta_full 26.00
_diffrn_reflns_theta_max 26.00
_diffrn_reflns_theta_min 3.00
_diffrn_standards_decay_% 0
_diffrn_standards_interval_count 0
_diffrn_standards_interval_time 0
_diffrn_standards_number 0
_exptl_absorpt_coefficient_mu 2.636
_exptl_absorpt_correction_T_max 0.7670
_exptl_absorpt_correction_T_min 0.4401
_exptl_absorpt_correction_type multi-scan
_exptl_absorpt_process_details '(CrystalClear; Rigaku, 2000)'
_exptl_crystal_colour colourless
_exptl_crystal_density_diffrn 1.350
_exptl_crystal_density_method 'not measured'
_exptl_crystal_description block
_exptl_crystal_F_000 680
_exptl_crystal_size_max 0.3
_exptl_crystal_size_mid 0.2
_exptl_crystal_size_min 0.1
_refine_diff_density_max 0.317
_refine_diff_density_min -0.379
_refine_ls_extinction_method none
_refine_ls_goodness_of_fit_ref 1.060
_refine_ls_hydrogen_treatment constr
_refine_ls_matrix_type full
_refine_ls_number_parameters 158
_refine_ls_number_reflns 2586
_refine_ls_number_restraints 0
_refine_ls_restrained_S_all 1.060
_refine_ls_R_factor_all 0.0271
_refine_ls_R_factor_gt 0.0237
_refine_ls_shift/su_max 0.001
_refine_ls_shift/su_mean 0.000
_refine_ls_structure_factor_coef Fsqd
_refine_ls_weighting_details 'calc w=1/[\s^2^(Fo^2^)+(0.0310P)^2^+0.4905P] where P=(Fo^2^+2Fc^2^)/3'
_refine_ls_weighting_scheme calc
_refine_ls_wR_factor_gt 0.0598
_refine_ls_wR_factor_ref 0.0606
_reflns_number_gt 2652
_reflns_number_total 2891
_reflns_threshold_expression I>2\s(I)
_cod_data_source_file dn3070.cif
_cod_data_source_block I
_cod_original_cell_volume 1622.3(4)
_cod_original_sg_symbol_H-M 'P 21/n'
_cod_database_code 2016374
_cod_database_fobs_code 2016374

loop_
_symmetry_equiv_pos_as_xyz
'x, y, z'
'-x+1/2, y+1/2, -z+1/2'
'-x, -y, -z'
'x-1/2, -y-1/2, z-1/2'

loop_
_atom_site_type_symbol
_atom_site_label
_atom_site_fract_x
_atom_site_fract_y
_atom_site_fract_z
_atom_site_U_iso_or_equiv
_atom_site_adp_type
_atom_site_calc_flag
_atom_site_refinement_flags
_atom_site_occupancy
C C1 0.8552(2) 0.5329(2) 0.23907(17) 0.0315(5) Uani d . 1
H H1A 0.8071 0.4628 0.2278 0.047 Uiso calc R 1
H H1B 0.9431 0.5178 0.2278 0.047 Uiso calc R 1
H H1C 0.8250 0.5925 0.1941 0.047 Uiso calc R 1
C C2 0.84032(18) 0.57282(19) 0.34462(16) 0.0242(4) Uani d . 1
H H2A 0.8760 0.5148 0.3900 0.029 Uiso calc R 1
H H2B 0.8865 0.6451 0.3553 0.029 Uiso calc R 1
C C3 0.6641(2) 0.70593(16) 0.33316(16) 0.0209(4) Uani d . 1
H H3A 0.6903 0.7198 0.2655 0.025 Uiso calc R 1
H H3B 0.7029 0.7650 0.3759 0.025 Uiso calc R 1
C C4 0.5223(2) 0.71465(19) 0.33709(19) 0.0306(5) Uani d . 1
H H4A 0.4841 0.6568 0.2941 0.046 Uiso calc R 1
H H4B 0.4956 0.7908 0.3155 0.046 Uiso calc R 1
H H4C 0.4966 0.7019 0.4043 0.046 Uiso calc R 1
C C5 0.4484(2) 0.3444(2) 0.23344(16) 0.0281(5) Uani d . 1
H H5A 0.4804 0.4145 0.2043 0.042 Uiso calc R 1
H H5B 0.3988 0.3021 0.1843 0.042 Uiso calc R 1
H H5C 0.5181 0.2968 0.2568 0.042 Uiso calc R 1
C C6 0.2125(2) 0.47720(19) 0.29848(17) 0.0282(5) Uani d . 1
H H6A 0.1624 0.4963 0.3547 0.042 Uiso calc R 1
H H6B 0.1610 0.4366 0.2495 0.042 Uiso calc R 1
H H6C 0.2447 0.5475 0.2698 0.042 Uiso calc R 1
C C7 0.28431(18) 0.24548(17) 0.39752(13) 0.0171(4) Uani d . 1
C C8 0.1570(2) 0.2311(2) 0.41986(17) 0.0291(5) Uani d . 1
H H8 0.0994 0.2899 0.4031 0.035 Uiso calc R 1
C C9 0.1143(2) 0.1310(3) 0.4666(2) 0.0441(7) Uani d . 1
H H9 0.0294 0.1241 0.4821 0.053 Uiso calc R 1
C C10 0.1982(2) 0.0413(2) 0.49003(19) 0.0405(6) Uani d . 1
H H10 0.1693 -0.0264 0.5201 0.049 Uiso calc R 1
C C11 0.3243(2) 0.05243(19) 0.46889(16) 0.0296(5) Uani d . 1
H H11 0.3808 -0.0075 0.4847 0.036 Uiso calc R 1
C C12 0.3672(2) 0.15375(18) 0.42378(15) 0.0215(4) Uani d . 1
H H12 0.4529 0.1610 0.4107 0.026 Uiso calc R 1
O O1 0.43354(11) 0.45082(11) 0.42491(9) 0.0124(3) Uani d . 1
O O2 0.70667(12) 0.59091(11) 0.36570(10) 0.0175(3) Uani d . 1
Mg Mg1 0.61439(5) 0.47477(5) 0.45034(4) 0.01175(14) Uani d . 1
Br Br1 0.747945(17) 0.299339(16) 0.452873(14) 0.02127(9) Uani d . 1
Si Si1 0.34747(5) 0.38250(4) 0.34004(4) 0.01438(13) Uani d . 1

loop_
_atom_site_aniso_label
_atom_site_aniso_U_11
_atom_site_aniso_U_22
_atom_site_aniso_U_33
_atom_site_aniso_U_12
_atom_site_aniso_U_13
_atom_site_aniso_U_23
C1 0.0311(12) 0.0285(12) 0.0357(13) 0.0070(9) 0.0157(9) 0.0050(10)
C2 0.0159(10) 0.0238(11) 0.0331(12) -0.0037(7) 0.0045(8) 0.0088(9)
C3 0.0306(11) 0.0118(9) 0.0209(10) 0.0007(7) 0.0080(8) 0.0040(8)
C4 0.0303(13) 0.0205(11) 0.0411(14) 0.0039(8) 0.0004(9) 0.0112(10)
C5 0.0388(12) 0.0292(12) 0.0167(10) -0.0063(9) 0.0048(8) -0.0040(9)
C6 0.0289(12) 0.0245(11) 0.0303(12) -0.0005(8) -0.0126(9) 0.0028(9)
C7 0.0239(10) 0.0154(10) 0.0118(9) -0.0056(7) -0.0028(7) -0.0027(7)
C8 0.0217(11) 0.0354(13) 0.0295(12) -0.0068(9) -0.0077(8) 0.0075(10)
C9 0.0261(13) 0.0583(18) 0.0473(16) -0.0274(11) -0.0079(10) 0.0175(13)
C10 0.0515(16) 0.0322(13) 0.0369(14) -0.0275(11) -0.0144(11) 0.0149(11)
C11 0.0469(14) 0.0172(11) 0.0242(12) -0.0048(9) -0.0067(9) 0.0002(9)
C12 0.0296(11) 0.0174(10) 0.0177(10) -0.0029(8) 0.0009(8) -0.0036(8)
O1 0.0139(6) 0.0124(6) 0.0109(6) -0.0019(5) 0.0004(4) 0.0003(5)
O2 0.0206(7) 0.0134(7) 0.0187(7) 0.0006(5) 0.0069(5) 0.0051(5)
Mg1 0.0135(3) 0.0101(3) 0.0118(3) -0.0005(2) 0.0020(2) 0.0003(2)
Br1 0.02410(14) 0.01449(13) 0.02541(14) 0.00631(7) 0.00391(8) 0.00099(8)
Si1 0.0185(3) 0.0132(3) 0.0113(3) -0.00238(18) -0.00226(18) -0.00013(19)

loop_
_atom_type_symbol
_atom_type_description
_atom_type_scat_dispersion_real
_atom_type_scat_dispersion_imag
_atom_type_scat_source
C C 0.0033 0.0016 'International Tables Vol C Tables 4.2.6.8 and 6.1.1.4'
H H 0.0000 0.0000 'International Tables Vol C Tables 4.2.6.8 and 6.1.1.4'
O O 0.0106 0.0060 'International Tables Vol C Tables 4.2.6.8 and 6.1.1.4'
Mg Mg 0.0486 0.0363 'International Tables Vol C Tables 4.2.6.8 and 6.1.1.4'
Br Br -0.2901 2.4595 'International Tables Vol C Tables 4.2.6.8 and 6.1.1.4'
Si Si 0.0817 0.0704 'International Tables Vol C Tables 4.2.6.8 and 6.1.1.4'

loop_
_geom_angle_atom_site_label_1
_geom_angle_atom_site_label_2
_geom_angle_atom_site_label_3
_geom_angle_site_symmetry_1
_geom_angle_site_symmetry_3
_geom_angle
C2 C1 H1A . . 109.5
C2 C1 H1B . . 109.5
H1A C1 H1B . . 109.5
C2 C1 H1C . . 109.5
H1A C1 H1C . . 109.5
H1B C1 H1C . . 109.5
O2 C2 C1 . . 110.83(17)
O2 C2 H2A . . 109.5
C1 C2 H2A . . 109.5
O2 C2 H2B . . 109.5
C1 C2 H2B . . 109.5
H2A C2 H2B . . 108.1
O2 C3 C4 . . 110.38(16)
O2 C3 H3A . . 109.6
C4 C3 H3A . . 109.6
O2 C3 H3B . . 109.6
C4 C3 H3B . . 109.6
H3A C3 H3B . . 108.1
C3 C4 H4A . . 109.5
C3 C4 H4B . . 109.5
H4A C4 H4B . . 109.5
C3 C4 H4C . . 109.5
H4A C4 H4C . . 109.5
H4B C4 H4C . . 109.5
Si1 C5 H5A . . 109.5
Si1 C5 H5B . . 109.5
H5A C5 H5B . . 109.5
Si1 C5 H5C . . 109.5
H5A C5 H5C . . 109.5
H5B C5 H5C . . 109.5
Si1 C6 H6A . . 109.5
Si1 C6 H6B . . 109.5
H6A C6 H6B . . 109.5
Si1 C6 H6C . . 109.5
H6A C6 H6C . . 109.5
H6B C6 H6C . . 109.5
C8 C7 C12 . . 116.98(19)
C8 C7 Si1 . . 122.84(16)
C12 C7 Si1 . . 120.13(15)
C7 C8 C9 . . 121.5(2)
C7 C8 H8 . . 119.3
C9 C8 H8 . . 119.3
C10 C9 C8 . . 120.1(2)
C10 C9 H9 . . 120.0
C8 C9 H9 . . 120.0
C11 C10 C9 . . 120.0(2)
C11 C10 H10 . . 120.0
C9 C10 H10 . . 120.0
C10 C11 C12 . . 119.8(2)
C10 C11 H11 . . 120.1
C12 C11 H11 . . 120.1
C11 C12 C7 . . 121.7(2)
C11 C12 H12 . . 119.2
C7 C12 H12 . . 119.2
Si1 O1 Mg1 . . 135.24(8)
Si1 O1 Mg1 . 3_666 130.64(7)
Mg1 O1 Mg1 . 3_666 93.81(5)
C3 O2 C2 . . 111.17(14)
C3 O2 Mg1 . . 128.04(12)
C2 O2 Mg1 . . 120.00(11)
O1 Mg1 O1 . 3_666 86.19(5)
O1 Mg1 O2 . . 118.78(6)
O1 Mg1 O2 3_666 . 109.55(6)
O1 Mg1 Br1 . . 116.46(5)
O1 Mg1 Br1 3_666 . 120.55(4)
O2 Mg1 Br1 . . 105.16(4)
O1 Mg1 Mg1 . 3_666 43.24(4)
O1 Mg1 Mg1 3_666 3_666 42.95(4)
O2 Mg1 Mg1 . 3_666 123.95(5)
Br1 Mg1 Mg1 . 3_666 130.79(3)
O1 Mg1 Si1 . 3_666 108.38(4)
O2 Mg1 Si1 . 3_666 96.00(4)
Br1 Mg1 Si1 . 3_666 110.07(2)
Mg1 Mg1 Si1 3_666 3_666 65.17(2)
O1 Si1 C5 . . 109.19(8)
O1 Si1 C6 . . 109.41(8)
C5 Si1 C6 . . 110.95(11)
O1 Si1 C7 . . 108.14(7)
C5 Si1 C7 . . 109.69(10)
C6 Si1 C7 . . 109.42(10)
C5 Si1 Mg1 . 3_666 136.09(7)
C6 Si1 Mg1 . 3_666 92.19(7)
C7 Si1 Mg1 . 3_666 95.83(6)

loop_
_geom_bond_atom_site_label_1
_geom_bond_atom_site_label_2
_geom_bond_site_symmetry_2
_geom_bond_distance
C1 C2 . 1.501(3)
C1 H1A . 0.9600
C1 H1B . 0.9600
C1 H1C . 0.9600
C2 O2 . 1.462(2)
C2 H2A . 0.9700
C2 H2B . 0.9700
C3 O2 . 1.456(2)
C3 C4 . 1.502(3)
C3 H3A . 0.9700
C3 H3B . 0.9700
C4 H4A . 0.9600
C4 H4B . 0.9600
C4 H4C . 0.9600
C5 Si1 . 1.861(2)
C5 H5A . 0.9600
C5 H5B . 0.9600
C5 H5C . 0.9600
C6 Si1 . 1.862(2)
C6 H6A . 0.9600
C6 H6B . 0.9600
C6 H6C . 0.9600
C7 C8 . 1.395(3)
C7 C12 . 1.406(3)
C7 Si1 . 1.881(2)
C8 C9 . 1.390(3)
C8 H8 . 0.9300
C9 C10 . 1.387(4)
C9 H9 . 0.9300
C10 C11 . 1.375(4)
C10 H10 . 0.9300
C11 C12 . 1.392(3)
C11 H11 . 0.9300
C12 H12 . 0.9300
O1 Si1 . 1.6342(12)
O1 Mg1 . 1.9478(13)
O2 Mg1 . 2.0197(14)
Mg1 O1 3_666 1.9585(13)
Mg1 Br1 . 2.4559(7)
Mg1 Mg1 3_666 2.8526(12)
Mg1 Si1 3_666 3.2673(8)
